data_7206934
loop_
_publ_author_name
'Hazra, Dipak K.'
'Mukherjee, Alok K.'
'Helliwell, Madeleine'
'Mukherjee, Monika'

_publ_section_title
;
 Topological features and electronic structure of
 4-chloro-1H-pyrrolo[2,3-b]pyridine: experimental charge density analysis
 and DFT studies
;
_journal_issue 3
_journal_name_full CrystEngComm
_journal_page_first 993
_journal_paper_doi 10.1039/c1ce05615h
_journal_volume 14
_journal_year 2012
_chemical_formula_sum 'C7 H5 Cl N2'
_chemical_formula_weight 152.58
_chemical_name_systematic
;
?
;
_space_group_IT_number 14
_symmetry_cell_setting monoclinic
_symmetry_space_group_name_Hall '-P 2yn'
_symmetry_space_group_name_H-M 'P 1 21/n 1'
_atom_sites_solution_hydrogens geom
_atom_sites_solution_primary direct
_atom_sites_solution_secondary difmap
_audit_creation_method SHELXL-97
_cell_angle_alpha 90.00
_cell_angle_beta 90.500(2)
_cell_angle_gamma 90.00
_cell_formula_units_Z 4
_cell_length_a 5.2586(2)
_cell_length_b 8.9160(3)
_cell_length_c 13.8165(5)
_cell_measurement_reflns_used 956
_cell_measurement_temperature 100(2)
_cell_measurement_theta_max 49.36
_cell_measurement_theta_min 2.72
_cell_volume 647.77(4)
_computing_cell_refinement 'Bruker SMART'
_computing_data_collection 'Bruker SMART'
_computing_data_reduction 'Bruker SAINT'
_computing_molecular_graphics 'Bruker SHELXTL'
_computing_publication_material 'Bruker SHELXTL'
_computing_structure_refinement 'SHELXL-97 (Sheldrick, 1997)'
_computing_structure_solution 'SHELXS-97 (Sheldrick, 1990)'
_diffrn_ambient_temperature 100(2)
_diffrn_measured_fraction_theta_full 0.982
_diffrn_measured_fraction_theta_max 0.982
_diffrn_measurement_device_type 'CCD area detector'
_diffrn_measurement_method 'phi and omega scans'
_diffrn_radiation_monochromator graphite
_diffrn_radiation_source 'fine-focus sealed tube'
_diffrn_radiation_type MoK\a
_diffrn_radiation_wavelength 0.71073
_diffrn_reflns_av_R_equivalents 0.0000
_diffrn_reflns_av_sigmaI/netI 0.0232
_diffrn_reflns_limit_h_max 11
_diffrn_reflns_limit_h_min -11
_diffrn_reflns_limit_k_max 19
_diffrn_reflns_limit_k_min 0
_diffrn_reflns_limit_l_max 29
_diffrn_reflns_limit_l_min 0
_diffrn_reflns_number 6767
_diffrn_reflns_theta_full 50.31
_diffrn_reflns_theta_max 50.31
_diffrn_reflns_theta_min 2.72
_exptl_absorpt_coefficient_mu 0.495
_exptl_absorpt_correction_T_max 0.9295
_exptl_absorpt_correction_T_min 0.8057
_exptl_absorpt_correction_type multi-scan
_exptl_absorpt_process_details sadabs
_exptl_crystal_colour colourless
_exptl_crystal_density_diffrn 1.565
_exptl_crystal_density_method 'not measured'
_exptl_crystal_description rectangular
_exptl_crystal_F_000 312
_exptl_crystal_size_max 0.40
_exptl_crystal_size_mid 0.30
_exptl_crystal_size_min 0.25
_refine_diff_density_max 1.802
_refine_diff_density_min -0.249
_refine_diff_density_rms 0.118
_refine_ls_extinction_method none
_refine_ls_goodness_of_fit_ref 1.273
_refine_ls_hydrogen_treatment mixed
_refine_ls_matrix_type full
_refine_ls_number_parameters 111
_refine_ls_number_reflns 6767
_refine_ls_number_restraints 0
_refine_ls_restrained_S_all 1.273
_refine_ls_R_factor_all 0.0617
_refine_ls_R_factor_gt 0.0543
_refine_ls_shift/su_max 0.000
_refine_ls_shift/su_mean 0.000
_refine_ls_structure_factor_coef Fsqd
_refine_ls_weighting_details 'calc w=1/[\s^2^(Fo^2^)+(0.0519P)^2^+0.1317P] where P=(Fo^2^+2Fc^2^)/3'
_refine_ls_weighting_scheme calc
_refine_ls_wR_factor_gt 0.1268
_refine_ls_wR_factor_ref 0.1297
_reflns_number_gt 6097
_reflns_number_total 6767
_reflns_threshold_expression >2sigma(I)
_cod_data_source_file c1ce05615h.txt
_cod_data_source_block 1
_cod_depositor_comments
;
The following automatic conversions were performed:

'_symmetry_cell_setting' value 'Monoclinic' changed to 'monoclinic'
according to /home/saulius/struct/CIF-dictionaries/cif_core.dic
dictionary named 'cif_core.dic' version 2.4.1 from 2010-06-29.

Automatic conversion script
Id: cif_fix_values 1715 2011-07-08 13:25:40Z adriana 
;
_cod_original_sg_symbol_H-M P2(1)/n
_cod_database_code 7206934

loop_
_symmetry_equiv_pos_as_xyz
'x, y, z'
'-x+1/2, y+1/2, -z+1/2'
'-x, -y, -z'
'x-1/2, -y-1/2, z-1/2'

loop_
_atom_site_label
_atom_site_type_symbol
_atom_site_fract_x
_atom_site_fract_y
_atom_site_fract_z
_atom_site_U_iso_or_equiv
_atom_site_adp_type
_atom_site_occupancy
_atom_site_symmetry_multiplicity
_atom_site_calc_flag
Cl1 Cl 0.15230(3) 0.407267(19) 0.361088(13) 0.01690(4) Uani 1 1 d
N1 N 0.87800(11) 0.05427(7) 0.38009(4) 0.01436(8) Uani 1 1 d
H1N H 0.999(4) -0.006(2) 0.4019(15) 0.044(5) Uiso 1 1 d
N2 N 0.73064(11) 0.13488(7) 0.53585(4) 0.01446(8) Uani 1 1 d
C1 C 0.80633(14) 0.08017(8) 0.28556(5) 0.01592(10) Uani 1 1 d
H1 H 0.893(3) 0.0308(18) 0.2319(11) 0.020(3) Uiso 1 1 d
C2 C 0.60393(13) 0.17752(8) 0.28110(5) 0.01523(9) Uani 1 1 d
H2 H 0.515(3) 0.2116(18) 0.2241(12) 0.021(3) Uiso 1 1 d
C3 C 0.54550(12) 0.21375(7) 0.37915(4) 0.01264(8) Uani 1 1 d
C4 C 0.72081(11) 0.13411(7) 0.43901(4) 0.01246(8) Uani 1 1 d
H6 H 0.251(3) 0.367(2) 0.5645(12) 0.023(4) Uiso 1 1 d
C5 C 0.55419(14) 0.22040(8) 0.57823(5) 0.01634(10) Uani 1 1 d
C6 C 0.37225(13) 0.30590(8) 0.52780(5) 0.01612(10) Uani 1 1 d
H5 H 0.566(4) 0.218(2) 0.6408(14) 0.030(4) Uiso 1 1 d
C7 C 0.36934(12) 0.30245(7) 0.42743(5) 0.01351(8) Uani 1 1 d

loop_
_atom_site_aniso_label
_atom_site_aniso_U_11
_atom_site_aniso_U_22
_atom_site_aniso_U_33
_atom_site_aniso_U_23
_atom_site_aniso_U_13
_atom_site_aniso_U_12
Cl1 0.01400(6) 0.01591(7) 0.02073(7) 0.00203(5) -0.00255(5) 0.00300(4)
N1 0.01500(19) 0.01438(18) 0.01372(18) 0.00063(15) 0.00046(14) 0.00286(14)
N2 0.01417(18) 0.01577(19) 0.01342(17) 0.00060(15) 0.00001(14) 0.00192(14)
C1 0.0182(2) 0.0159(2) 0.0137(2) -0.00052(17) 0.00006(17) 0.00211(17)
C2 0.0173(2) 0.0152(2) 0.0132(2) -0.00033(17) -0.00133(16) 0.00116(17)
C3 0.01222(19) 0.01226(18) 0.01342(19) 0.00046(15) -0.00096(14) 0.00029(14)
C4 0.01180(18) 0.01216(18) 0.01343(19) 0.00077(15) -0.00036(14) 0.00075(14)
C5 0.0164(2) 0.0188(2) 0.0138(2) 0.00001(18) 0.00100(16) 0.00279(18)
C6 0.0151(2) 0.0177(2) 0.0156(2) -0.00043(18) 0.00146(17) 0.00276(17)
C7 0.01205(19) 0.01275(19) 0.0157(2) 0.00095(16) -0.00077(15) 0.00065(14)

loop_
_atom_type_symbol
_atom_type_description
_atom_type_scat_dispersion_real
_atom_type_scat_dispersion_imag
_atom_type_scat_source
C C 0.0033 0.0016 'International Tables Vol C Tables 4.2.6.8 and 6.1.1.4'
H H 0.0000 0.0000 'International Tables Vol C Tables 4.2.6.8 and 6.1.1.4'
N N 0.0061 0.0033 'International Tables Vol C Tables 4.2.6.8 and 6.1.1.4'
Cl Cl 0.1484 0.1585 'International Tables Vol C Tables 4.2.6.8 and 6.1.1.4'

loop_
_geom_angle_atom_site_label_1
_geom_angle_atom_site_label_2
_geom_angle_atom_site_label_3
_geom_angle
C4 N1 C1 108.43(5)
C4 N1 H1N 123.4(14)
C1 N1 H1N 128.1(14)
C4 N2 C5 114.77(6)
C2 C1 N1 110.75(6)
C2 C1 H1 128.0(9)
N1 C1 H1 121.2(9)
C1 C2 C3 105.85(6)
C1 C2 H2 127.3(10)
C3 C2 H2 126.8(10)
C7 C3 C4 115.80(6)
C7 C3 C2 137.06(6)
C4 C3 C2 107.14(5)
N2 C4 N1 125.47(6)
N2 C4 C3 126.70(6)
N1 C4 C3 107.83(5)
N2 C5 C6 124.32(6)
N2 C5 H5 112.3(12)
C6 C5 H5 123.4(12)
C7 C6 C5 119.07(6)
C7 C6 H6 121.8(10)
C5 C6 H6 119.1(10)
C6 C7 C3 119.34(6)
C6 C7 Cl1 121.25(5)
C3 C7 Cl1 119.41(5)

loop_
_geom_bond_atom_site_label_1
_geom_bond_atom_site_label_2
_geom_bond_distance
Cl1 C7 1.7315(6)
N1 C4 1.3654(8)
N1 C1 1.3758(9)
N1 H1N 0.88(2)
N2 C4 1.3386(8)
N2 C5 1.3397(9)
C1 C2 1.3743(10)
C1 H1 0.979(15)
C2 C3 1.4287(9)
C2 H2 0.961(16)
C3 C7 1.3927(9)
C3 C4 1.4230(9)
C5 C6 1.4037(10)
C5 H5 0.867(19)
C6 C7 1.3869(10)
C6 H6 0.981(17)

loop_
_geom_torsion_atom_site_label_1
_geom_torsion_atom_site_label_2
_geom_torsion_atom_site_label_3
_geom_torsion_atom_site_label_4
_geom_torsion
C4 N1 C1 C2 0.46(8)
N1 C1 C2 C3 -0.29(8)
C1 C2 C3 C7 -179.88(8)
C1 C2 C3 C4 0.03(7)
C5 N2 C4 N1 -179.11(7)
C5 N2 C4 C3 0.13(10)
C1 N1 C4 N2 178.93(7)
C1 N1 C4 C3 -0.43(7)
C7 C3 C4 N2 0.82(10)
C2 C3 C4 N2 -179.10(7)
C7 C3 C4 N1 -179.82(6)
C2 C3 C4 N1 0.25(7)
C4 N2 C5 C6 -0.89(11)
N2 C5 C6 C7 0.65(12)
C5 C6 C7 C3 0.40(10)
C5 C6 C7 Cl1 -179.17(6)
C4 C3 C7 C6 -1.04(9)
C2 C3 C7 C6 178.86(8)
C4 C3 C7 Cl1 178.54(5)
C2 C3 C7 Cl1 -1.57(11)
